data_4076837
loop_
_publ_author_name
'Song, Hyunjoon'
'Lee, Chang H.'
'Lee, Kwangyeol'
'Park, Joon T.'

_publ_section_title
;
 Ligand-Induced Conversion of\pto\sC60&#x2212;Metal Cluster Complexes:
 Full Characterization of the\m3-\h1:\h2:\h1-C60Bonding Mode
;
_journal_issue 12
_journal_name_full Organometallics
_journal_page_first 2514
_journal_paper_doi 10.1021/om020109a
_journal_volume 21
_journal_year 2002
_chemical_formula_moiety 'Os3(CO)9(CNCH2Ph)(C60) 0.5CS2'
_chemical_formula_sum 'C155 H14 N2 O18 Os6 S2'
_chemical_formula_weight 3397.00
_chemical_name_common Os3(CO)9(CNCH2C6H5)(C60)
_chemical_name_systematic
; 
Os3(CO)9(mu3-CNCH2C6H5)(mu3-eta1:eta2:eta1-C60) (2b)
;
_space_group_IT_number 2
_symmetry_space_group_name_Hall '-P 1'
_symmetry_space_group_name_H-M 'P -1'
_atom_sites_solution_hydrogens geom
_atom_sites_solution_primary direct
_atom_sites_solution_secondary difmap
_audit_creation_method SHELXL-97
_cell_angle_alpha 100.559(3)
_cell_angle_beta 100.797(3)
_cell_angle_gamma 99.800(3)
_cell_formula_units_Z 2
_cell_length_a 12.967(2)
_cell_length_b 19.590(4)
_cell_length_c 20.488(4)
_cell_measurement_temperature 233(2)
_cell_volume 4911.7(16)
_computing_molecular_graphics Ortep-3
_computing_structure_refinement 'SHELXL-97 (Sheldrick, 1997)'
_computing_structure_solution 'SHELXS-97 (Sheldrick, 1990)'
_diffrn_ambient_temperature 233(2)
_diffrn_measured_fraction_theta_full 0.995
_diffrn_measured_fraction_theta_max 0.995
_diffrn_measurement_device_type 'Simens SMART diffractometer/CCD area detector'
_diffrn_measurement_method w/2theta
_diffrn_radiation_monochromator graphite
_diffrn_radiation_source 'fine-focus sealed tube'
_diffrn_radiation_type MoK\a
_diffrn_radiation_wavelength 0.71073
_diffrn_reflns_av_R_equivalents 0.0000
_diffrn_reflns_av_sigmaI/netI 0.0581
_diffrn_reflns_limit_h_max 15
_diffrn_reflns_limit_h_min -15
_diffrn_reflns_limit_k_max 22
_diffrn_reflns_limit_k_min -23
_diffrn_reflns_limit_l_max 24
_diffrn_reflns_limit_l_min 0
_diffrn_reflns_number 17228
_diffrn_reflns_theta_full 25.00
_diffrn_reflns_theta_max 25.00
_diffrn_reflns_theta_min 1.32
_diffrn_standards_interval_count '10 frames'
_diffrn_standards_interval_time '10s per frame'
_diffrn_standards_number '0.3 degree omega scan'
_exptl_absorpt_coefficient_mu 7.862
_exptl_crystal_colour black
_exptl_crystal_density_diffrn 2.297
_exptl_crystal_density_method 'not measured'
_exptl_crystal_description needle
_exptl_crystal_F_000 3180
_exptl_crystal_size_mid '1.06 x 0.36x 0.04 mm'
_refine_diff_density_max 12.477
_refine_diff_density_min -3.392
_refine_diff_density_rms 0.361
_refine_ls_extinction_method none
_refine_ls_goodness_of_fit_ref 1.068
_refine_ls_hydrogen_treatment mixed
_refine_ls_matrix_type fullcycle
_refine_ls_number_parameters 1611
_refine_ls_number_reflns 17228
_refine_ls_number_restraints 46
_refine_ls_restrained_S_all 1.068
_refine_ls_R_factor_all 0.0996
_refine_ls_R_factor_gt 0.0819
_refine_ls_shift/su_max 0.001
_refine_ls_shift/su_mean 0.000
_refine_ls_structure_factor_coef Fsqd
_refine_ls_weighting_details 'calc w=1/[\s^2^(Fo^2^)+(0.1174P)^2^+177.3364P] where P=(Fo^2^+2Fc^2^)/3'
_refine_ls_weighting_scheme calc
_refine_ls_wR_factor_gt 0.2065
_refine_ls_wR_factor_ref 0.2174
_reflns_number_gt 14097
_reflns_number_total 17228
_reflns_threshold_expression >2sigma(I)
_cod_data_source_file om020109a.cif
_cod_data_source_block 2b
_cod_depositor_comments
;
The following automatic conversions were performed:
'_atom_site_symetry_multiplicity' tag replaced with
'_atom_site_symmetry_multiplicity'.

Automatic conversion script
Id: cif_correct_tags 1440 2010-10-19 06:21:57Z saulius 
;
_cod_original_cell_volume 4911.6(16)
_cod_database_code 4076837

loop_
_symmetry_equiv_pos_as_xyz
'x, y, z'
'-x, -y, -z'

loop_
_atom_site_label
_atom_site_type_symbol
_atom_site_fract_x
_atom_site_fract_y
_atom_site_fract_z
_atom_site_U_iso_or_equiv
_atom_site_adp_type
_atom_site_occupancy
_atom_site_symmetry_multiplicity
_atom_site_calc_flag
_atom_site_refinement_flags
Os1 Os -0.40039(6) -0.08776(4) -0.15070(4) 0.03003(16) Uani 1 1 d .
Os2 Os -0.46176(6) -0.16189(4) -0.04853(4) 0.02866(16) Uani 1 1 d .
Os3 Os -0.38395(6) -0.29096(4) -0.07372(4) 0.03378(18) Uani 1 1 d .
C100 C -0.3467(16) -0.2026(9) -0.1055(10) 0.037(5) Uani 1 1 d .
N1 N -0.3144(13) -0.1681(9) -0.1456(9) 0.040(4) Uani 1 1 d .
C101 C -0.2364 -0.1906 -0.1893 0.045(5) Uiso 1 1 d .
H10A H -0.2058 -0.2284 -0.1728 0.054 Uiso 1 1 calc R
H10B H -0.2765 -0.2101 -0.2365 0.054 Uiso 1 1 calc R
C102 C -0.1482(11) -0.1315(8) -0.1879(8) 0.055(6) Uani 1 1 d G
C103 C -0.1350(14) -0.1111(10) -0.2478(7) 0.076(8) Uani 1 1 d G
H103 H -0.1820 -0.1352 -0.2895 0.091 Uiso 1 1 calc R
C104 C -0.0521(17) -0.0551(10) -0.2462(10) 0.087(11) Uani 1 1 d G
H104 H -0.0431 -0.0413 -0.2867 0.104 Uiso 1 1 calc R
C105 C 0.0175(14) -0.0194(9) -0.1845(13) 0.096(12) Uani 1 1 d G
H105 H 0.0736 0.0185 -0.1834 0.116 Uiso 1 1 calc R
C106 C 0.0043(13) -0.0397(10) -0.1246(10) 0.113(15) Uani 1 1 d G
H106 H 0.0514 -0.0156 -0.0829 0.135 Uiso 1 1 calc R
C107 C -0.0786(13) -0.0958(10) -0.1263(7) 0.069(8) Uani 1 1 d G
H107 H -0.0875 -0.1096 -0.0858 0.082 Uiso 1 1 calc R
C1A C -0.2839(18) -0.0223(11) -0.0855(11) 0.047(5) Uani 1 1 d .
O1A O -0.2112(12) 0.0178(8) -0.0474(8) 0.056(4) Uani 1 1 d .
C1B C -0.3639(16) -0.0612(10) -0.2309(13) 0.044(5) Uani 1 1 d .
O1B O -0.3481(13) -0.0447(9) -0.2787(9) 0.059(4) Uani 1 1 d .
C1C C -0.4930(15) -0.0200(10) -0.1444(9) 0.033(4) Uani 1 1 d U
O1C O -0.5468(13) 0.0164(8) -0.1374(7) 0.051(4) Uani 1 1 d .
C2A C -0.3431(16) -0.1072(11) 0.0204(10) 0.038(4) Uani 1 1 d U
O2A O -0.2697(13) -0.0701(10) 0.0598(8) 0.064(5) Uani 1 1 d .
C2B C -0.5556(15) -0.0969(10) -0.0295(11) 0.043(5) Uani 1 1 d .
O2B O -0.6094(14) -0.0603(8) -0.0186(8) 0.060(5) Uani 1 1 d .
C2C C -0.5061(16) -0.2182(12) 0.0114(11) 0.048(6) Uani 1 1 d .
O2C O -0.5361(14) -0.2454(10) 0.0516(8) 0.064(5) Uani 1 1 d .
C3A C -0.2712(19) -0.2577(12) 0.0073(13) 0.058(7) Uani 1 1 d .
O3A O -0.2104(14) -0.2382(11) 0.0593(8) 0.072(5) Uani 1 1 d .
C3B C -0.463(2) -0.3626(14) -0.0374(11) 0.060(7) Uani 1 1 d .
O3B O -0.5176(17) -0.4087(12) -0.0198(11) 0.087(7) Uani 1 1 d .
C3C C -0.3100(18) -0.3531(11) -0.1235(11) 0.041(5) Uani 1 1 d .
O3C O -0.2676(14) -0.3858(9) -0.1539(10) 0.069(5) Uani 1 1 d .
C1 C -0.5341(14) -0.1749(8) -0.2174(9) 0.027(4) Uani 1 1 d .
C2 C -0.5858(14) -0.1894(9) -0.1634(9) 0.028(4) Uani 1 1 d .
C3 C -0.5839(13) -0.2505(9) -0.1340(8) 0.023(3) Uani 1 1 d U
C4 C -0.5261(14) -0.3069(8) -0.1566(10) 0.033(4) Uani 1 1 d .
C5 C -0.5004(13) -0.2992(8) -0.2257(8) 0.023(3) Uani 1 1 d .
C6 C -0.5015(14) -0.2403(9) -0.2532(10) 0.034(4) Uani 1 1 d .
C7 C -0.5289(15) -0.2461(9) -0.3260(9) 0.029(4) Uani 1 1 d .
C8 C -0.5912(16) -0.1939(10) -0.3401(9) 0.035(4) Uani 1 1 d .
C9 C -0.6049(16) -0.1542(9) -0.2748(11) 0.038(5) Uani 1 1 d .
C10 C -0.6963(18) -0.1355(9) -0.2720(11) 0.042(5) Uani 1 1 d .
C11 C -0.7455(16) -0.1426(10) -0.2100(11) 0.040(5) Uani 1 1 d U
C12 C -0.6923(15) -0.1710(10) -0.1619(10) 0.038(4) Uani 1 1 d U
C13 C -0.7534(15) -0.2190(11) -0.1328(10) 0.037(4) Uani 1 1 d .
C14 C -0.6915(17) -0.2723(12) -0.1181(9) 0.041(5) Uani 1 1 d .
C15 C -0.7371(16) -0.3417(12) -0.1273(10) 0.040(5) Uani 1 1 d .
C16 C -0.6910(15) -0.3993(9) -0.1598(9) 0.033(4) Uani 1 1 d .
C17 C -0.5953(14) -0.3819(10) -0.1817(10) 0.033(4) Uani 1 1 d .
C18 C -0.5862(15) -0.4186(8) -0.2426(9) 0.029(4) Uani 1 1 d .
C19 C -0.5263(14) -0.3678(9) -0.2750(10) 0.033(4) Uani 1 1 d .
C20 C -0.5496(16) -0.3736(10) -0.3427(10) 0.038(5) Uani 1 1 d .
C21 C -0.5536(16) -0.3097(13) -0.3717(10) 0.043(5) Uani 1 1 d .
C22 C -0.6396(17) -0.3268(10) -0.4297(10) 0.040(5) Uani 1 1 d .
C23 C -0.6994(17) -0.2808(10) -0.4442(9) 0.037(5) Uani 1 1 d .
C24 C -0.6776(16) -0.2094(10) -0.3994(11) 0.040(5) Uani 1 1 d .
C25 C -0.7748(16) -0.1885(10) -0.3925(10) 0.040(5) Uani 1 1 d .
C26 C -0.7858(19) -0.1519(9) -0.3315(10) 0.042(5) Uani 1 1 d .
C27 C -0.8850(18) -0.1700(10) -0.3080(12) 0.049(6) Uani 1 1 d .
C28 C -0.8613(17) -0.1645(10) -0.2346(11) 0.044(5) Uani 1 1 d .
C29 C -0.9206(17) -0.2133(11) -0.2078(12) 0.048(6) Uani 1 1 d .
C30 C -0.8655(16) -0.2417(11) -0.1558(10) 0.040(5) Uani 1 1 d .
C31 C -0.9170(15) -0.3155(11) -0.1651(10) 0.038(5) Uani 1 1 d .
C32 C -0.8541(16) -0.3618(12) -0.1507(10) 0.043(5) Uani 1 1 d .
C33 C -0.8761(16) -0.4325(10) -0.1971(10) 0.036(4) Uani 1 1 d .
C34 C -0.7771(16) -0.4548(10) -0.2046(10) 0.037(5) Uani 1 1 d .
C35 C -0.7654(17) -0.4919(8) -0.2656(9) 0.036(5) Uani 1 1 d .
C36 C -0.6664(17) -0.4740(9) -0.2866(11) 0.040(5) Uani 1 1 d .
C37 C -0.6896(16) -0.4794(9) -0.3568(11) 0.040(5) Uani 1 1 d .
C38 C -0.6353(17) -0.4306(11) -0.3856(11) 0.042(5) Uani 1 1 d .
C39 C -0.6907(19) -0.4013(11) -0.4401(11) 0.047(5) Uani 1 1 d .
C40 C -0.802(2) -0.4204(11) -0.4646(10) 0.050(6) Uani 1 1 d .
C41 C -0.8660(19) -0.3704(11) -0.4767(9) 0.044(5) Uani 1 1 d .
C42 C -0.8163(17) -0.3001(11) -0.4674(9) 0.041(5) Uani 1 1 d .
C43 C -0.8608(18) -0.2467(12) -0.4367(12) 0.050(6) Uani 1 1 d .
C44 C -0.9556(18) -0.2612(12) -0.4152(11) 0.048(6) Uani 1 1 d .
C45 C -0.9690(17) -0.2238(11) -0.3508(12) 0.049(6) Uani 1 1 d .
C46 C -1.0301(17) -0.2727(12) -0.3209(12) 0.050(6) Uani 1 1 d .
C47 C -1.0060(16) -0.2707(12) -0.2520(14) 0.053(6) Uani 1 1 d .
C48 C -1.0011(15) -0.3331(11) -0.2213(11) 0.040(5) Uani 1 1 d .
C49 C -1.0280(16) -0.3977(12) -0.2685(12) 0.046(5) Uani 1 1 d .
C50 C -0.9626(16) -0.4502(11) -0.2535(11) 0.041(5) Uani 1 1 d .
C51 C -0.9495(17) -0.4885(10) -0.3186(12) 0.050(6) Uani 1 1 d .
C52 C -0.8558(16) -0.5078(9) -0.3233(10) 0.035(4) Uani 1 1 d .
C53 C -0.8091(19) -0.5019(9) -0.3818(11) 0.049(6) Uani 1 1 d .
C54 C -0.8625(18) -0.4720(10) -0.4332(10) 0.043(5) Uani 1 1 d .
C55 C -0.9616(19) -0.4528(12) -0.4266(10) 0.048(5) Uani 1 1 d .
C56 C -0.9632(19) -0.3893(10) -0.4541(10) 0.044(5) Uani 1 1 d .
C57 C -1.0071(16) -0.3355(11) -0.4246(11) 0.043(5) Uani 1 1 d .
C58 C -1.0543(18) -0.3432(11) -0.3680(14) 0.061(8) Uani 1 1 d .
C59 C -1.0527(15) -0.4036(11) -0.3403(10) 0.040(5) Uani 1 1 d .
C60 C -1.0066(15) -0.4591(9) -0.3720(11) 0.039(5) Uani 1 1 d .
Os4 Os -0.20682(5) -0.80228(3) -0.23542(3) 0.02188(15) Uani 1 1 d .
Os5 Os -0.21006(5) -0.68291(3) -0.30046(3) 0.02024(14) Uani 1 1 d .
Os6 Os -0.29750(5) -0.58400(3) -0.21400(4) 0.02517(15) Uani 1 1 d .
C400 C -0.238(2) -0.6642(13) -0.2003(13) 0.058(6) Uiso 1 1 d D
N4 N -0.2243(16) -0.7110(10) -0.1689(13) 0.077(7) Uani 1 1 d D
C401 C -0.2486(18) -0.700(2) -0.0923(10) 0.088(12) Uani 1 1 d .
H40A H -0.2577 -0.6516 -0.0764 0.105 Uiso 1 1 calc R
H40B H -0.3133 -0.7338 -0.0917 0.105 Uiso 1 1 calc R
C402 C -0.1519(10) -0.7138(8) -0.0498(7) 0.049(5) Uani 1 1 d GU
C403 C -0.1573(12) -0.7760(8) -0.0259(8) 0.071(8) Uani 1 1 d G
H403 H -0.2225 -0.8096 -0.0368 0.086 Uiso 1 1 calc R
C404 C -0.0664(15) -0.7885(8) 0.0140(8) 0.081(9) Uani 1 1 d G
H404 H -0.0700 -0.8306 0.0301 0.097 Uiso 1 1 calc R
C405 C 0.0300(12) -0.7389(11) 0.0301(8) 0.081(9) Uani 1 1 d G
H405 H 0.0916 -0.7473 0.0571 0.097 Uiso 1 1 calc R
C406 C 0.0355(10) -0.6766(9) 0.0062(8) 0.071(8) Uani 1 1 d G
H406 H 0.1006 -0.6430 0.0170 0.085 Uiso 1 1 calc R
C407 C -0.0555(12) -0.6641(7) -0.0338(8) 0.052(6) Uani 1 1 d G
H407 H -0.0519 -0.6220 -0.0499 0.062 Uiso 1 1 calc R
C4A C -0.0524(12) -0.7778(9) -0.1914(10) 0.030(4) Uani 1 1 d .
O4A O 0.0316(11) -0.7670(9) -0.1661(8) 0.054(4) Uani 1 1 d .
C4B C -0.2446(19) -0.8664(12) -0.1812(12) 0.054(6) Uani 1 1 d .
O4B O -0.2726(18) -0.9064(10) -0.1506(11) 0.094(8) Uani 1 1 d .
C4C C -0.1910(17) -0.8768(13) -0.3064(11) 0.049(6) Uani 1 1 d .
O4C O -0.1835(14) -0.9218(10) -0.3505(9) 0.070(5) Uani 1 1 d .
C5A C -0.0627(13) -0.6441(10) -0.2530(10) 0.032(4) Uani 1 1 d .
O5A O 0.0201(11) -0.6196(9) -0.2244(8) 0.056(4) Uani 1 1 d .
C5B C -0.1680(14) -0.7482(10) -0.3722(10) 0.036(5) Uani 1 1 d .
O5B O -0.1479(12) -0.7836(8) -0.4130(7) 0.046(4) Uani 1 1 d .
C5C C -0.2217(13) -0.6110(8) -0.3529(8) 0.022(3) Uani 1 1 d .
O5C O -0.2273(11) -0.5703(8) -0.3840(7) 0.045(3) Uani 1 1 d .
C6A C -0.1628(14) -0.5165(10) -0.1676(10) 0.037(5) Uani 1 1 d .
O6A O -0.0887(11) -0.4788(8) -0.1364(8) 0.054(4) Uani 1 1 d .
C6B C -0.3460(18) -0.5208(9) -0.2711(10) 0.039(5) Uani 1 1 d .
O6B O -0.3760(16) -0.4861(9) -0.3051(9) 0.070(5) Uani 1 1 d .
C6C C -0.3690(16) -0.5526(11) -0.1472(10) 0.041(5) Uani 1 1 d .
O6C O -0.4139(16) -0.5361(12) -0.1084(11) 0.089(7) Uani 1 1 d .
C1' C -0.3804(12) -0.8157(8) -0.2821(8) 0.017(3) Uani 1 1 d .
C2' C -0.3743(12) -0.7729(8) -0.3346(9) 0.021(3) Uani 1 1 d .
C3' C -0.4016(14) -0.7049(9) -0.3297(11) 0.034(4) Uani 1 1 d .
C4' C -0.4394(13) -0.6705(7) -0.2678(8) 0.019(3) Uani 1 1 d .
C5' C -0.4735(14) -0.7236(8) -0.2274(8) 0.023(3) Uani 1 1 d .
C6' C -0.4467(11) -0.7878(8) -0.2325(7) 0.017(3) Uani 1 1 d .
C7' C -0.5207(13) -0.8468(9) -0.2215(9) 0.026(4) Uani 1 1 d .
C8' C -0.5137(13) -0.9093(8) -0.2679(9) 0.025(4) Uani 1 1 d .
C9' C -0.4429(13) -0.8915(8) -0.3110(9) 0.027(4) Uani 1 1 d .
C10' C -0.4646(14) -0.9230(8) -0.3767(10) 0.030(4) Uani 1 1 d .
C11' C -0.4459(13) -0.8814(9) -0.4272(10) 0.031(4) Uani 1 1 d .
C12' C -0.4064(14) -0.8094(9) -0.4072(10) 0.031(4) Uani 1 1 d .
C13' C -0.4498(14) -0.7630(10) -0.4465(8) 0.028(4) Uani 1 1 d .
C14' C -0.4509(13) -0.6986(9) -0.3971(9) 0.026(4) Uani 1 1 d .
C15' C -0.5351(13) -0.6651(8) -0.4104(9) 0.025(4) Uani 1 1 d .
C16' C -0.5826(14) -0.6368(8) -0.3540(10) 0.029(4) Uani 1 1 d .
C17' C -0.5438(14) -0.6447(8) -0.2898(10) 0.030(4) Uani 1 1 d .
C18' C -0.6179(14) -0.6653(9) -0.2480(10) 0.032(4) Uani 1 1 d .
C19' C -0.5744(14) -0.7132(9) -0.2107(8) 0.027(4) Uani 1 1 d .
C20' C -0.6439(13) -0.7705(10) -0.1969(8) 0.025(4) Uani 1 1 d .
C21' C -0.6147(14) -0.8376(10) -0.2027(9) 0.029(4) Uani 1 1 d .
C22' C -0.7115(15) -0.8925(10) -0.2318(10) 0.036(5) Uani 1 1 d .
C23' C -0.7079(14) -0.9537(9) -0.2782(11) 0.035(4) Uani 1 1 d .
C24' C -0.6094(14) -0.9632(9) -0.2957(11) 0.036(5) Uani 1 1 d .
C25' C -0.6338(15) -0.9973(8) -0.3669(11) 0.037(5) Uani 1 1 d .
C26' C -0.5613(14) -0.9760(9) -0.4072(11) 0.038(5) Uani 1 1 d .
C27' C -0.6017(15) -0.9671(9) -0.4750(11) 0.038(5) Uani 1 1 d .
C28' C -0.5330(16) -0.9091(10) -0.4889(10) 0.037(5) Uani 1 1 d .
C29' C -0.5719(16) -0.8645(11) -0.5263(9) 0.037(5) Uani 1 1 d .
C30' C -0.5324(16) -0.7887(11) -0.5056(9) 0.039(5) Uani 1 1 d .
C31' C -0.6190(14) -0.7535(10) -0.5180(9) 0.032(4) Uani 1 1 d .
C32' C -0.6203(15) -0.6939(10) -0.4706(10) 0.036(5) Uani 1 1 d .
C33' C -0.7201(15) -0.6824(10) -0.4517(10) 0.036(5) Uani 1 1 d .
C34' C -0.6973(15) -0.6491(8) -0.3798(10) 0.036(5) Uani 1 1 d .
C35' C -0.7699(14) -0.6674(9) -0.3414(10) 0.032(4) Uani 1 1 d .
C36' C -0.7281(14) -0.6761(9) -0.2732(11) 0.034(4) Uani 1 1 d .
C37' C -0.7986(13) -0.7350(9) -0.2605(9) 0.027(4) Uani 1 1 d .
C38' C -0.7583(14) -0.7812(10) -0.2226(10) 0.032(4) Uani 1 1 d .
C39' C -0.7987(14) -0.8577(11) -0.2446(9) 0.034(4) Uani 1 1 d .
C40' C -0.8835(14) -0.8839(10) -0.3015(11) 0.037(5) Uani 1 1 d .
C41' C -0.8787(14) -0.9469(9) -0.3493(11) 0.034(4) Uani 1 1 d .
C42' C -0.7944(14) -0.9812(8) -0.3374(9) 0.028(4) Uani 1 1 d .
C43' C -0.7487(14) -1.0078(8) -0.3942(12) 0.041(5) Uani 1 1 d .
C44' C -0.7863(15) -0.9990(9) -0.4585(11) 0.038(5) Uani 1 1 d .
C45' C -0.7130(16) -0.9792(10) -0.5006(10) 0.038(4) Uani 1 1 d U
C46' C -0.7569(15) -0.9328(11) -0.5394(10) 0.044(5) Uani 1 1 d .
C47' C -0.6878(16) -0.8761(12) -0.5510(9) 0.042(5) Uani 1 1 d .
C48' C -0.7162(15) -0.8083(10) -0.5470(9) 0.033(4) Uani 1 1 d .
C49' C -0.8125(16) -0.7981(11) -0.5282(10) 0.039(5) Uani 1 1 d .
C50' C -0.8142(15) -0.7332(10) -0.4794(11) 0.042(5) Uani 1 1 d .
C51' C -0.8892(15) -0.7536(10) -0.4383(11) 0.036(5) Uani 1 1 d .
C52' C -0.8668(14) -0.7202(10) -0.3698(10) 0.035(5) Uani 1 1 d .
C53' C -0.8840(13) -0.7631(9) -0.3212(10) 0.030(4) Uani 1 1 d .
C54' C -0.9269(12) -0.8359(9) -0.3425(9) 0.029(4) Uani 1 1 d .
C55' C -0.9475(12) -0.8695(10) -0.4125(10) 0.033(4) Uani 1 1 d .
C56' C -0.9206(12) -0.9375(9) -0.4180(9) 0.027(4) Uani 1 1 d .
C57' C -0.8747(14) -0.9628(9) -0.4698(9) 0.033(4) Uani 1 1 d .
C58' C -0.8555(14) -0.9229(11) -0.5205(10) 0.040(5) Uani 1 1 d .
C59' C -0.8861(14) -0.8568(9) -0.5167(9) 0.031(4) Uani 1 1 d .
C60' C -0.9331(14) -0.8313(10) -0.4598(10) 0.035(4) Uani 1 1 d .
C700 C -0.224(2) -0.4583(15) 0.0659(15) 0.086 Uani 1 1 d D
S1 S -0.2878(11) -0.4123(7) 0.0995(6) 0.131 Uani 1 1 d D
S2 S 0.1611(10) -0.4935(6) -0.0342(6) 0.120 Uani 1 1 d .

loop_
_atom_site_aniso_label
_atom_site_aniso_U_11
_atom_site_aniso_U_22
_atom_site_aniso_U_33
_atom_site_aniso_U_23
_atom_site_aniso_U_13
_atom_site_aniso_U_12
Os1 0.0362(4) 0.0205(3) 0.0234(4) -0.0041(3) 0.0012(3) -0.0053(3)
Os2 0.0299(4) 0.0296(4) 0.0197(4) -0.0014(3) -0.0001(3) 0.0013(3)
Os3 0.0363(4) 0.0303(4) 0.0284(4) 0.0037(3) -0.0045(3) 0.0057(3)
C100 0.045(11) 0.023(9) 0.025(10) 0.002(8) -0.012(9) -0.014(8)
N1 0.038(9) 0.041(9) 0.038(10) 0.007(8) 0.007(8) 0.007(8)
C102 0.031(11) 0.055(14) 0.076(18) 0.011(13) 0.010(11) 0.004(10)
C103 0.09(2) 0.066(18) 0.08(2) 0.018(16) 0.031(18) 0.016(16)
C104 0.08(2) 0.09(2) 0.13(3) 0.06(2) 0.07(2) 0.038(18)
C105 0.09(3) 0.06(2) 0.15(4) 0.03(2) 0.07(3) 0.010(18)
C106 0.058(19) 0.10(3) 0.14(4) -0.04(3) 0.02(2) -0.002(19)
C107 0.052(14) 0.067(17) 0.055(16) 0.007(13) -0.019(12) -0.033(13)
C1A 0.057(14) 0.039(11) 0.030(12) -0.017(9) 0.016(11) -0.007(11)
O1A 0.051(9) 0.049(9) 0.043(9) -0.012(7) -0.013(8) -0.013(8)
C1B 0.035(11) 0.024(10) 0.077(17) 0.018(10) 0.023(11) 0.000(8)
O1B 0.065(11) 0.061(10) 0.055(11) 0.027(9) 0.025(9) -0.003(8)
C1C 0.039(8) 0.028(7) 0.021(7) -0.002(6) -0.003(6) -0.002(7)
O1C 0.076(11) 0.046(8) 0.035(9) -0.003(7) 0.009(8) 0.039(8)
C2A 0.040(8) 0.049(8) 0.029(8) 0.020(7) 0.015(7) 0.004(7)
O2A 0.048(9) 0.085(13) 0.034(9) -0.005(9) -0.014(7) -0.007(9)
C2B 0.029(10) 0.029(10) 0.046(13) -0.029(9) -0.011(9) -0.001(9)
O2B 0.071(11) 0.049(9) 0.050(10) -0.023(8) 0.008(9) 0.022(9)
C2C 0.034(11) 0.058(14) 0.036(13) -0.019(11) 0.013(10) -0.008(10)
O2C 0.069(11) 0.092(13) 0.028(8) 0.012(9) 0.023(8) -0.002(10)
C3A 0.054(14) 0.043(12) 0.055(16) -0.003(11) -0.035(12) 0.015(11)
O3A 0.062(11) 0.100(15) 0.037(10) -0.001(9) -0.012(9) 0.018(10)
C3B 0.073(17) 0.066(16) 0.019(11) -0.003(11) -0.018(11) -0.001(14)
O3B 0.080(14) 0.091(15) 0.074(14) 0.037(12) -0.011(11) -0.016(12)
C3C 0.058(13) 0.041(11) 0.037(12) 0.009(9) 0.019(10) 0.033(11)
O3C 0.064(11) 0.050(10) 0.076(13) -0.027(9) 0.000(10) 0.027(9)
C1 0.037(10) 0.005(7) 0.030(10) -0.009(6) -0.003(8) 0.008(7)
C2 0.031(9) 0.022(8) 0.020(9) -0.014(7) 0.000(7) 0.004(7)
C3 0.023(7) 0.028(7) 0.011(7) -0.002(6) -0.003(5) 0.002(6)
C4 0.023(9) 0.010(7) 0.048(12) 0.000(8) -0.019(8) -0.008(7)
C5 0.024(8) 0.018(8) 0.016(9) -0.012(7) 0.002(7) 0.000(7)
C6 0.026(9) 0.024(9) 0.040(12) -0.012(8) -0.002(8) 0.002(8)
C7 0.038(10) 0.033(10) 0.017(9) 0.012(8) 0.005(8) 0.003(8)
C8 0.046(11) 0.033(10) 0.023(10) 0.017(8) 0.009(8) -0.010(9)
C9 0.044(11) 0.017(8) 0.043(12) 0.012(8) -0.004(9) -0.009(8)
C10 0.062(14) 0.009(8) 0.041(12) -0.005(8) -0.013(10) 0.010(8)
C11 0.045(8) 0.024(7) 0.048(9) -0.005(6) -0.001(7) 0.019(7)
C12 0.036(8) 0.032(7) 0.033(8) -0.011(6) 0.003(7) 0.001(6)
C13 0.035(10) 0.046(11) 0.023(10) -0.006(9) 0.002(8) 0.013(9)
C14 0.046(12) 0.055(13) 0.012(9) 0.005(9) -0.007(8) 0.007(10)
C15 0.036(10) 0.061(14) 0.027(11) 0.020(10) 0.007(9) 0.009(10)
C16 0.033(10) 0.027(9) 0.027(10) 0.004(8) -0.005(8) -0.008(8)
C17 0.027(9) 0.034(10) 0.031(11) 0.016(9) -0.016(8) 0.002(8)
C18 0.041(10) 0.017(8) 0.024(10) -0.005(7) -0.009(8) 0.020(8)
C19 0.030(9) 0.020(9) 0.035(11) -0.013(8) 0.000(8) -0.002(7)
C20 0.040(11) 0.028(10) 0.037(12) -0.016(8) 0.012(9) 0.009(8)
C21 0.038(11) 0.070(15) 0.023(11) 0.004(10) 0.012(9) 0.020(11)
C22 0.057(13) 0.034(10) 0.025(11) 0.002(8) 0.020(10) -0.005(10)
C23 0.058(13) 0.040(11) 0.007(8) 0.008(8) 0.004(8) -0.006(10)
C24 0.046(12) 0.035(10) 0.039(12) 0.023(9) 0.008(10) -0.009(9)
C25 0.044(11) 0.036(10) 0.034(12) 0.020(9) -0.011(9) 0.004(9)
C26 0.071(15) 0.018(9) 0.027(11) 0.002(8) -0.009(10) 0.011(9)
C27 0.051(13) 0.023(10) 0.066(16) 0.007(10) -0.007(12) 0.017(9)
C28 0.047(12) 0.023(10) 0.049(14) -0.018(9) -0.009(10) 0.022(9)
C29 0.040(12) 0.038(12) 0.059(15) -0.014(10) 0.002(11) 0.022(10)
C30 0.038(11) 0.052(12) 0.027(11) -0.006(9) 0.011(9) 0.010(10)
C31 0.034(10) 0.051(12) 0.031(11) -0.003(9) 0.018(9) 0.012(9)
C32 0.038(11) 0.065(14) 0.018(10) 0.005(10) 0.007(8) -0.005(10)
C33 0.039(11) 0.031(10) 0.038(12) 0.017(9) 0.004(9) -0.002(8)
C34 0.042(11) 0.027(9) 0.038(12) 0.019(9) -0.004(9) 0.000(8)
C35 0.063(13) 0.008(7) 0.026(10) -0.004(7) -0.008(9) 0.005(8)
C36 0.049(12) 0.016(9) 0.045(13) 0.003(8) -0.007(10) 0.003(8)
C37 0.046(11) 0.015(8) 0.054(14) -0.007(8) 0.013(10) 0.011(8)
C38 0.049(12) 0.039(11) 0.034(12) -0.010(9) 0.013(10) 0.014(10)
C39 0.060(14) 0.044(12) 0.028(12) -0.015(9) 0.009(10) 0.012(11)
C40 0.079(17) 0.043(12) 0.010(10) -0.017(8) -0.001(10) 0.000(12)
C41 0.066(14) 0.044(12) 0.006(9) -0.006(8) -0.010(9) -0.001(11)
C42 0.050(12) 0.049(12) 0.009(9) 0.009(8) -0.012(8) -0.008(10)
C43 0.052(13) 0.052(13) 0.045(13) 0.028(11) -0.015(11) 0.016(11)
C44 0.050(13) 0.046(12) 0.035(12) 0.008(10) -0.020(10) 0.009(10)
C45 0.049(13) 0.038(11) 0.052(14) -0.003(10) -0.016(11) 0.030(10)
C46 0.037(12) 0.046(13) 0.053(15) -0.005(11) -0.013(10) 0.014(10)
C47 0.024(10) 0.042(12) 0.08(2) -0.004(12) 0.011(11) 0.002(9)
C48 0.030(10) 0.045(12) 0.037(12) 0.002(9) 0.008(9) -0.009(9)
C49 0.031(10) 0.049(13) 0.046(13) 0.001(10) 0.000(9) -0.004(9)
C50 0.040(11) 0.036(11) 0.038(12) 0.007(9) 0.007(9) -0.008(9)
C51 0.048(13) 0.025(10) 0.056(15) 0.017(10) -0.015(11) -0.026(9)
C52 0.048(12) 0.018(8) 0.031(11) 0.004(8) -0.009(9) 0.002(8)
C53 0.069(15) 0.014(9) 0.042(13) -0.016(8) -0.017(11) 0.009(9)
C54 0.053(13) 0.029(10) 0.024(11) -0.012(8) -0.011(9) -0.008(9)
C55 0.057(14) 0.046(12) 0.020(11) -0.013(9) -0.013(10) 0.002(11)
C56 0.069(15) 0.029(10) 0.015(10) -0.018(8) -0.010(10) 0.005(10)
C57 0.036(11) 0.037(11) 0.039(13) 0.012(10) -0.021(10) -0.006(9)
C58 0.041(12) 0.031(11) 0.079(19) -0.030(12) -0.025(12) 0.009(10)
C59 0.027(10) 0.044(12) 0.027(11) 0.000(9) -0.020(8) -0.015(9)
C60 0.033(10) 0.017(9) 0.049(13) -0.008(8) -0.005(9) -0.012(8)
Os4 0.0199(3) 0.0209(3) 0.0211(3) 0.0016(3) -0.0016(3) 0.0046(3)
Os5 0.0189(3) 0.0193(3) 0.0184(3) 0.0000(2) 0.0016(3) 0.0003(2)
Os6 0.0259(3) 0.0143(3) 0.0266(4) -0.0073(3) 0.0012(3) -0.0014(3)
N4 0.041(11) 0.048(12) 0.12(2) -0.018(13) -0.002(12) -0.005(10)
C401 0.033(12) 0.21(4) 0.006(10) 0.021(15) 0.002(9) -0.020(16)
C402 0.049(9) 0.062(9) 0.031(8) 0.002(7) 0.012(7) 0.006(7)
C403 0.079(19) 0.09(2) 0.029(13) -0.012(13) 0.019(13) -0.005(16)
C404 0.08(2) 0.13(3) 0.037(15) 0.025(17) 0.016(14) 0.011(19)
C405 0.066(19) 0.13(3) 0.047(17) 0.003(18) 0.020(14) 0.04(2)
C406 0.061(17) 0.09(2) 0.043(16) -0.002(15) -0.003(13) 0.011(15)
C407 0.057(14) 0.055(14) 0.029(12) -0.021(10) 0.015(11) -0.004(11)
C4A 0.012(8) 0.034(10) 0.046(12) 0.014(9) 0.005(8) 0.007(7)
O4A 0.032(8) 0.085(12) 0.034(9) 0.006(8) -0.005(7) 0.004(8)
C4B 0.055(14) 0.044(12) 0.050(14) 0.021(11) -0.019(11) -0.003(11)
O4B 0.103(16) 0.070(13) 0.086(15) 0.047(12) -0.021(12) -0.032(12)
C4C 0.038(12) 0.075(16) 0.026(12) 0.001(11) -0.009(9) 0.020(11)
O4C 0.055(10) 0.074(12) 0.055(12) -0.028(10) -0.004(9) 0.007(9)
C5A 0.013(8) 0.032(10) 0.038(11) -0.005(8) -0.008(8) 0.000(7)
O5A 0.030(8) 0.071(11) 0.048(10) 0.000(8) -0.008(7) -0.007(8)
C5B 0.021(9) 0.043(11) 0.033(11) 0.001(9) 0.008(8) -0.017(8)
O5B 0.053(9) 0.058(9) 0.034(8) 0.001(7) 0.032(7) 0.017(7)
C5C 0.028(9) 0.023(8) 0.016(8) 0.005(7) 0.010(7) 0.005(7)
O5C 0.048(8) 0.054(9) 0.035(8) 0.021(7) 0.003(7) 0.011(7)
C6A 0.022(9) 0.038(10) 0.033(11) -0.018(9) 0.005(8) -0.014(9)
O6A 0.036(8) 0.045(9) 0.062(11) -0.004(8) 0.005(8) -0.020(7)
C6B 0.066(14) 0.018(9) 0.022(10) -0.003(8) -0.005(9) 0.004(9)
O6B 0.100(15) 0.052(10) 0.054(11) 0.006(9) 0.011(10) 0.022(10)
C6C 0.043(11) 0.037(11) 0.033(12) -0.019(9) 0.016(10) -0.001(9)
O6C 0.069(12) 0.106(16) 0.070(14) -0.036(12) 0.028(11) 0.008(12)
C1' 0.020(8) 0.016(7) 0.011(8) 0.004(6) -0.005(6) 0.001(6)
C2' 0.015(7) 0.019(8) 0.027(9) 0.009(7) -0.005(7) 0.000(6)
C3' 0.022(9) 0.019(8) 0.052(13) 0.003(8) -0.004(8) -0.005(7)
C4' 0.030(9) 0.009(7) 0.015(8) -0.001(6) -0.003(7) 0.003(6)
C5' 0.033(9) 0.018(8) 0.013(8) -0.004(6) 0.000(7) 0.004(7)
C6' 0.013(7) 0.021(8) 0.009(7) 0.001(6) -0.008(6) -0.003(6)
C7' 0.028(9) 0.026(9) 0.021(9) 0.007(7) -0.002(7) 0.004(7)
C8' 0.021(8) 0.015(8) 0.038(10) 0.011(7) -0.007(7) 0.005(7)
C9' 0.024(9) 0.009(7) 0.037(11) -0.010(7) -0.010(8) 0.006(7)
C10' 0.031(9) 0.013(8) 0.042(12) -0.003(8) 0.005(8) 0.011(7)
C11' 0.022(9) 0.025(9) 0.039(11) -0.007(8) 0.009(8) 0.004(7)
C12' 0.025(9) 0.033(10) 0.033(11) -0.006(8) 0.014(8) 0.007(8)
C13' 0.029(9) 0.040(10) 0.008(8) 0.000(7) -0.004(7) 0.001(8)
C14' 0.020(8) 0.022(8) 0.032(10) 0.011(7) -0.005(7) 0.000(7)
C15' 0.031(9) 0.011(7) 0.028(10) 0.007(7) -0.003(8) 0.001(7)
C16' 0.031(9) 0.006(7) 0.048(12) 0.015(7) -0.005(8) -0.003(7)
C17' 0.028(9) 0.011(7) 0.038(11) -0.017(7) -0.006(8) 0.005(7)
C18' 0.032(10) 0.018(8) 0.036(11) -0.013(8) 0.002(8) 0.001(7)
C19' 0.035(10) 0.028(9) 0.011(8) -0.007(7) 0.004(7) 0.006(8)
C20' 0.021(8) 0.048(11) 0.003(7) -0.006(7) 0.002(6) 0.008(8)
C21' 0.029(9) 0.036(10) 0.022(9) 0.008(8) 0.006(8) 0.001(8)
C22' 0.031(10) 0.038(11) 0.042(12) 0.025(9) 0.011(9) -0.001(8)
C23' 0.029(10) 0.025(9) 0.051(13) 0.021(9) 0.007(9) -0.004(8)
C24' 0.030(10) 0.018(8) 0.062(14) 0.025(9) 0.001(9) 0.000(7)
C25' 0.039(11) 0.006(7) 0.052(13) -0.003(8) -0.010(10) 0.001(7)
C26' 0.023(9) 0.023(9) 0.056(14) -0.009(9) -0.010(9) 0.017(8)
C27' 0.032(10) 0.014(8) 0.061(14) -0.022(8) 0.016(10) 0.007(7)
C28' 0.041(11) 0.031(10) 0.035(11) -0.012(8) 0.013(9) 0.013(9)
C29' 0.042(11) 0.045(11) 0.012(9) -0.015(8) 0.004(8) 0.001(9)
C30' 0.044(11) 0.058(13) 0.008(9) -0.003(8) 0.009(8) -0.001(10)
C31' 0.027(9) 0.045(11) 0.018(9) 0.014(8) -0.004(7) -0.005(8)
C32' 0.034(10) 0.035(10) 0.041(12) 0.024(9) 0.000(9) 0.004(8)
C33' 0.035(10) 0.032(10) 0.047(12) 0.028(9) -0.002(9) 0.014(8)
C34' 0.043(11) 0.012(8) 0.047(13) 0.004(8) -0.008(9) 0.013(8)
C35' 0.029(9) 0.018(8) 0.052(13) 0.011(8) 0.007(9) 0.014(7)
C36' 0.020(9) 0.027(9) 0.047(12) -0.012(8) 0.007(8) 0.004(7)
C37' 0.023(8) 0.037(10) 0.023(9) -0.005(8) 0.005(7) 0.017(8)
C38' 0.023(9) 0.033(10) 0.038(11) -0.004(8) 0.012(8) 0.006(8)
C39' 0.027(9) 0.052(12) 0.023(10) 0.011(9) 0.013(8) -0.003(9)
C40' 0.025(9) 0.043(11) 0.045(12) 0.005(9) 0.022(9) -0.002(8)
C41' 0.026(9) 0.018(8) 0.051(13) 0.002(8) 0.003(9) -0.003(7)
C42' 0.027(9) 0.012(7) 0.033(10) 0.001(7) -0.003(8) -0.015(7)
C43' 0.022(9) 0.005(7) 0.087(17) 0.007(9) 0.003(10) -0.008(7)
C44' 0.027(9) 0.016(8) 0.052(13) -0.014(8) -0.005(9) -0.012(7)
C45' 0.037(8) 0.033(8) 0.033(8) -0.013(6) 0.003(7) 0.007(7)
C46' 0.030(10) 0.045(12) 0.030(11) -0.026(9) -0.014(9) -0.007(9)
C47' 0.039(11) 0.065(14) 0.008(9) -0.015(9) -0.009(8) 0.008(10)
C48' 0.039(10) 0.043(11) 0.014(9) 0.008(8) 0.001(8) 0.005(9)
C49' 0.035(10) 0.052(12) 0.028(11) 0.016(9) -0.003(8) 0.006(9)
C50' 0.033(10) 0.027(9) 0.048(13) 0.000(9) -0.026(9) 0.006(8)
C51' 0.032(10) 0.029(9) 0.046(13) 0.004(9) -0.001(9) 0.015(8)
C52' 0.027(9) 0.035(10) 0.044(12) -0.002(9) 0.000(8) 0.027(8)
C53' 0.016(8) 0.031(9) 0.034(11) -0.008(8) -0.001(7) 0.004(7)
C54' 0.007(7) 0.035(10) 0.034(11) -0.010(8) 0.002(7) 0.000(7)
C55' 0.009(7) 0.042(11) 0.038(11) -0.004(9) -0.006(7) 0.001(7)
C56' 0.007(7) 0.028(9) 0.040(11) 0.009(8) 0.002(7) -0.008(7)
C57' 0.027(9) 0.026(9) 0.026(10) -0.009(8) -0.011(8) -0.012(8)
C58' 0.021(9) 0.051(12) 0.024(10) -0.022(9) -0.013(8) 0.002(9)
C59' 0.029(9) 0.031(9) 0.018(9) -0.008(7) -0.016(7) 0.002(8)
C60' 0.022(9) 0.039(10) 0.033(11) -0.007(9) -0.012(8) 0.009(8)
C700 0.098 0.079 0.076 0.013 0.013 0.015
S1 0.199 0.126 0.087 0.022 0.028 0.092
S2 0.139 0.124 0.115 0.035 0.043 0.055

loop_
_atom_type_symbol
_atom_type_description
_atom_type_scat_dispersion_real
_atom_type_scat_dispersion_imag
_atom_type_scat_source
C C 0.0033 0.0016 'International Tables Vol C Tables 4.2.6.8 and 6.1.1.4'
H H 0.0000 0.0000 'International Tables Vol C Tables 4.2.6.8 and 6.1.1.4'
N N 0.0061 0.0033 'International Tables Vol C Tables 4.2.6.8 and 6.1.1.4'
O O 0.0106 0.0060 'International Tables Vol C Tables 4.2.6.8 and 6.1.1.4'
Os Os -1.2165 7.6030 'International Tables Vol C Tables 4.2.6.8 and 6.1.1.4'
S S 0.1246 0.1234 'International Tables Vol C Tables 4.2.6.8 and 6.1.1.4'

loop_
_geom_angle_atom_site_label_1
_geom_angle_atom_site_label_2
_geom_angle_atom_site_label_3
_geom_angle
_geom_angle_site_symmetry_3
C1A Os1 C1B 96.9(9) .
C1A Os1 C1C 91.7(9) .
C1B Os1 C1C 91.3(8) .
C1A Os1 N1 89.7(8) .
C1B Os1 N1 98.4(7) .
C1C Os1 N1 170.0(7) .
C1A Os1 C1 172.0(8) .
C1B Os1 C1 89.6(8) .
C1C Os1 C1 92.8(7) .
N1 Os1 C1 84.8(6) .
C1A Os1 Os2 92.6(7) .
C1B Os1 Os2 166.4(6) .
C1C Os1 Os2 98.2(6) .
N1 Os1 Os2 71.9(5) .
C1 Os1 Os2 80.3(5) .
C2A Os2 C2C 91.5(8) .
C2A Os2 C2B 94.1(8) .
C2C Os2 C2B 93.4(10) .
C2A Os2 C100 88.5(8) .
C2C Os2 C100 114.3(8) .
C2B Os2 C100 152.2(9) .
C2A Os2 C3 166.3(7) .
C2C Os2 C3 84.6(7) .
C2B Os2 C3 99.2(6) .
C100 Os2 C3 81.1(6) .
C2A Os2 C2 153.7(7) .
C2C Os2 C2 114.5(8) .
C2B Os2 C2 81.0(7) .
C100 Os2 C2 84.4(6) .
C3 Os2 C2 34.3(6) .
C2A Os2 Os3 98.1(6) .
C2C Os2 Os3 71.9(7) .
C2B Os2 Os3 161.0(6) .
C100 Os2 Os3 43.3(5) .
C3 Os2 Os3 68.1(4) .
C2 Os2 Os3 94.0(4) .
C2A Os2 Os1 92.9(5) .
C2C Os2 Os1 174.5(6) .
C2B Os2 Os1 89.6(7) .
C100 Os2 Os1 62.6(5) .
C3 Os2 Os1 90.4(4) .
C2 Os2 Os1 61.4(4) .
Os3 Os2 Os1 104.23(3) .
C3A Os3 C3C 96.4(10) .
C3A Os3 C3B 94.0(10) .
C3C Os3 C3B 96.7(10) .
C3A Os3 C100 92.3(9) .
C3C Os3 C100 101.7(9) .
C3B Os3 C100 159.7(11) .
C3A Os3 C4 166.6(8) .
C3C Os3 C4 96.4(8) .
C3B Os3 C4 88.6(8) .
C100 Os3 C4 81.1(7) .
C3A Os3 Os2 91.5(7) .
C3C Os3 Os2 151.5(6) .
C3B Os3 Os2 110.0(8) .
C100 Os3 Os2 50.5(7) .
C4 Os3 Os2 75.3(4) .
N1 C100 Os3 153.4(17) .
N1 C100 Os2 117.5(15) .
Os3 C100 Os2 86.2(8) .
C100 N1 C101 123.2(16) .
C100 N1 Os1 107.7(14) .
C101 N1 Os1 128.6(10) .
C102 C101 N1 113.0(9) .
C103 C102 C107 120.0 .
C103 C102 C101 120.3(11) .
C107 C102 C101 119.7(11) .
C104 C103 C102 120.0 .
C103 C104 C105 120.0 .
C104 C105 C106 120.0 .
C107 C106 C105 120.0 .
C106 C107 C102 120.0 .
O1A C1A Os1 177.8(19) .
O1B C1B Os1 176.2(19) .
O1C C1C Os1 175.3(18) .
O2A C2A Os2 175.0(17) .
O2B C2B Os2 179(2) .
O2C C2C Os2 172(2) .
O3A C3A Os3 174(3) .
O3B C3B Os3 174.7(19) .
O3C C3C Os3 176(2) .
C2 C1 C9 114.4(16) .
C2 C1 C6 111.8(14) .
C9 C1 C6 103.3(15) .
C2 C1 Os1 95.7(11) .
C9 C1 Os1 115.8(11) .
C6 C1 Os1 116.4(12) .
C3 C2 C1 125.4(14) .
C3 C2 C12 106.4(16) .
C1 C2 C12 119.3(16) .
C3 C2 Os2 67.0(9) .
C1 C2 Os2 114.4(12) .
C12 C2 Os2 113.5(12) .
C2 C3 C4 122.7(15) .
C2 C3 C14 108.0(15) .
C4 C3 C14 118.5(15) .
C2 C3 Os2 78.7(10) .
C4 C3 Os2 107.8(10) .
C14 C3 Os2 114.5(12) .
C3 C4 C17 115.3(15) .
C3 C4 C5 108.6(13) .
C17 C4 C5 96.4(14) .
C3 C4 Os3 105.0(11) .
C17 C4 Os3 117.2(11) .
C5 C4 Os3 114.3(11) .
C6 C5 C19 115.8(16) .
C6 C5 C4 126.2(15) .
C19 C5 C4 112.1(14) .
C5 C6 C7 121.8(16) .
C5 C6 C1 121.5(17) .
C7 C6 C1 109.2(16) .
C21 C7 C8 117.5(17) .
C21 C7 C6 122.6(16) .
C8 C7 C6 109.0(16) .
C24 C8 C7 121.0(18) .
C24 C8 C9 119.2(19) .
C7 C8 C9 108.4(15) .
C10 C9 C8 119.3(18) .
C10 C9 C1 125(2) .
C8 C9 C1 108.3(16) .
C9 C10 C26 122(2) .
C9 C10 C11 119.7(17) .
C26 C10 C11 106.8(19) .
C12 C11 C28 121(2) .
C12 C11 C10 117.1(17) .
C28 C11 C10 107.7(18) .
C11 C12 C13 118.0(18) .
C11 C12 C2 123.2(19) .
C13 C12 C2 110.2(17) .
C30 C13 C12 122.1(19) .
C30 C13 C14 117.7(19) .
C12 C13 C14 107.9(17) .
C15 C14 C13 122.8(19) .
C15 C14 C3 120.6(19) .
C13 C14 C3 107.2(17) .
C14 C15 C32 116.9(19) .
C14 C15 C16 122.5(18) .
C32 C15 C16 108.2(18) .
C17 C16 C34 118.1(18) .
C17 C16 C15 119.3(16) .
C34 C16 C15 109.4(17) .
C18 C17 C16 119.0(17) .
C18 C17 C4 116.0(17) .
C16 C17 C4 119.8(18) .
C17 C18 C36 124.7(19) .
C17 C18 C19 107.7(15) .
C36 C18 C19 116.7(17) .
C20 C19 C5 123.0(17) .
C20 C19 C18 121.4(16) .
C5 C19 C18 105.1(15) .
C19 C20 C38 119.6(19) .
C19 C20 C21 120.7(16) .
C38 C20 C21 107.3(18) .
C7 C21 C22 122.7(19) .
C7 C21 C20 116.2(17) .
C22 C21 C20 108.9(19) .
C23 C22 C21 121.8(19) .
C23 C22 C39 119(2) .
C21 C22 C39 108.2(19) .
C22 C23 C42 123.3(18) .
C22 C23 C24 120.3(18) .
C42 C23 C24 104.5(18) .
C25 C24 C8 118.6(19) .
C25 C24 C23 110.5(18) .
C8 C24 C23 116.8(18) .
C26 C25 C24 121.2(18) .
C26 C25 C43 122(2) .
C24 C25 C43 105.5(19) .
C25 C26 C10 119(2) .
C25 C26 C27 120.3(19) .
C10 C26 C27 107.4(19) .
C45 C27 C28 120(2) .
C45 C27 C26 118(2) .
C28 C27 C26 110.6(18) .
C29 C28 C11 121(2) .
C29 C28 C27 119.3(19) .
C11 C28 C27 107(2) .
C28 C29 C30 118.3(19) .
C28 C29 C47 121(2) .
C30 C29 C47 108(2) .
C13 C30 C29 119(2) .
C13 C30 C31 120.9(19) .
C29 C30 C31 108.6(18) .
C32 C31 C48 121.5(19) .
C32 C31 C30 118.0(18) .
C48 C31 C30 108.8(19) .
C31 C32 C15 124(2) .
C31 C32 C33 118.9(18) .
C15 C32 C33 105.4(18) .
C50 C33 C34 118.9(19) .
C50 C33 C32 119.1(18) .
C34 C33 C32 111.1(17) .
C35 C34 C33 122.0(18) .
C35 C34 C16 121.8(19) .
C33 C34 C16 105.9(17) .
C34 C35 C36 119.2(17) .
C34 C35 C52 117.6(19) .
C36 C35 C52 110.4(18) .
C37 C36 C18 121.2(19) .
C37 C36 C35 108.7(17) .
C18 C36 C35 117.2(19) .
C38 C37 C36 121.3(19) .
C38 C37 C53 118(2) .
C36 C37 C53 107.4(19) .
C37 C38 C20 120(2) .
C37 C38 C39 122(2) .
C20 C38 C39 107.0(19) .
C40 C39 C22 117(2) .
C40 C39 C38 122(2) .
C22 C39 C38 108.6(19) .
C39 C40 C41 123(2) .
C39 C40 C54 117(2) .
C41 C40 C54 107(2) .
C42 C41 C40 119(2) .
C42 C41 C56 121(2) .
C40 C41 C56 108.2(19) .
C41 C42 C43 120(2) .
C41 C42 C23 118(2) .
C43 C42 C23 109.5(18) .
C44 C43 C42 122(2) .
C44 C43 C25 117(2) .
C42 C43 C25 109.8(19) .
C43 C44 C45 122(2) .
C43 C44 C57 118(2) .
C45 C44 C57 107(2) .
C27 C45 C46 119(2) .
C27 C45 C44 120(2) .
C46 C45 C44 109.2(19) .
C47 C46 C45 122(2) .
C47 C46 C58 117(2) .
C45 C46 C58 107(2) .
C46 C47 C29 118(2) .
C46 C47 C48 125(2) .
C29 C47 C48 106(2) .
C31 C48 C49 124(2) .
C31 C48 C47 109.2(18) .
C49 C48 C47 114(2) .
C48 C49 C59 123(2) .
C48 C49 C50 115.8(19) .
C59 C49 C50 108.3(19) .
C33 C50 C51 119(2) .
C33 C50 C49 120.5(18) .
C51 C50 C49 107.1(18) .
C52 C51 C50 120.0(19) .
C52 C51 C60 121(2) .
C50 C51 C60 107(2) .
C51 C52 C35 122(2) .
C51 C52 C53 121.6(18) .
C35 C52 C53 105.2(18) .
C54 C53 C52 118(2) .
C54 C53 C37 120(2) .
C52 C53 C37 108.1(18) .
C55 C54 C53 118(2) .
C55 C54 C40 109(2) .
C53 C54 C40 122(2) .
C60 C55 C54 124(2) .
C60 C55 C56 119(2) .
C54 C55 C56 106(2) .
C57 C56 C41 118.4(19) .
C57 C56 C55 121(2) .
C41 C56 C55 110(2) .
C56 C57 C58 119.5(19) .
C56 C57 C44 121(2) .
C58 C57 C44 109(2) .
C59 C58 C57 121(2) .
C59 C58 C46 119(2) .
C57 C58 C46 108(2) .
C58 C59 C49 121(2) .
C58 C59 C60 119(2) .
C49 C59 C60 108.9(18) .
C55 C60 C59 121.3(19) .
C55 C60 C51 118(2) .
C59 C60 C51 108.5(19) .
C4B Os4 C4C 92.7(11) .
C4B Os4 C4A 95.2(8) .
C4C Os4 C4A 93.6(8) .
C4B Os4 N4 95.8(10) .
C4C Os4 N4 171.2(10) .
C4A Os4 N4 87.9(8) .
C4B Os4 C1' 88.9(8) .
C4C Os4 C1' 91.9(7) .
C4A Os4 C1' 173.0(6) .
N4 Os4 C1' 86.0(7) .
C4B Os4 Os5 159.1(8) .
C4C Os4 Os5 103.1(7) .
C4A Os4 Os5 97.2(5) .
N4 Os4 Os5 68.1(6) .
C1' Os4 Os5 77.3(4) .
C5A Os5 C5C 96.0(8) .
C5A Os5 C5B 92.3(8) .
C5C Os5 C5B 94.1(7) .
C5A Os5 C400 83.2(9) .
C5C Os5 C400 119.3(8) .
C5B Os5 C400 146.6(8) .
C5A Os5 C3' 161.7(7) .
C5C Os5 C3' 83.1(7) .
C5B Os5 C3' 106.0(7) .
C400 Os5 C3' 81.4(9) .
C5A Os5 C2' 154.1(7) .
C5C Os5 C2' 109.5(6) .
C5B Os5 C2' 82.0(6) .
C400 Os5 C2' 87.8(8) .
C3' Os5 C2' 34.5(5) .
C5A Os5 Os4 89.0(6) .
C5C Os5 Os4 173.5(5) .
C5B Os5 Os4 81.6(6) .
C400 Os5 Os4 65.3(6) .
C3' Os5 Os4 93.4(4) .
C2' Os5 Os4 65.3(3) .
C5A Os5 Os6 94.9(6) .
C5C Os5 Os6 79.0(5) .
C5B Os5 Os6 170.5(6) .
C400 Os5 Os6 41.0(6) .
C3' Os5 Os6 67.0(5) .
C2' Os5 Os6 94.1(4) .
Os4 Os5 Os6 104.66(3) .
C6C Os6 C400 113.4(10) .
C6C Os6 C6B 93.4(9) .
C400 Os6 C6B 152.0(10) .
C6C Os6 C6A 93.1(8) .
C400 Os6 C6A 92.9(10) .
C6B Os6 C6A 93.6(9) .
C6C Os6 C4' 91.3(7) .
C400 Os6 C4' 80.7(9) .
C6B Os6 C4' 91.2(7) .
C6A Os6 C4' 173.3(7) .
C6C Os6 Os5 157.8(7) .
C400 Os6 Os5 47.1(8) .
C6B Os6 Os5 104.9(6) .
C6A Os6 Os5 98.1(6) .
C4' Os6 Os5 76.1(4) .
N4 C400 Os6 151(2) .
N4 C400 Os5 115(2) .
Os6 C400 Os5 91.8(9) .
C400 N4 C401 117(2) .
C400 N4 Os4 110(2) .
C401 N4 Os4 131.0(18) .
C402 C401 N4 103.8(18) .
C403 C402 C407 120.0 .
C403 C402 C401 120.3(17) .
C407 C402 C401 119.7(17) .
C402 C403 C404 120.0 .
C403 C404 C405 120.0 .
C404 C405 C406 120.0 .
C407 C406 C405 120.0 .
C406 C407 C402 120.0 .
O4A C4A Os4 176.8(17) .
O4B C4B Os4 176(2) .
O4C C4C Os4 178.4(19) .
O5A C5A Os5 177.0(18) .
O5B C5B Os5 177.5(19) .
O5C C5C Os5 178.5(16) .
O6A C6A Os6 174.3(18) .
O6B C6B Os6 178.0(19) .
O6C C6C Os6 178(2) .
C2' C1' C9' 113.3(13) .
C2' C1' C6' 111.2(12) .
C9' C1' C6' 101.5(13) .
C2' C1' Os4 100.6(10) .
C9' C1' Os4 116.3(10) .
C6' C1' Os4 114.4(10) .
C3' C2' C12' 107.1(15) .
C3' C2' C1' 124.1(16) .
C12' C2' C1' 119.0(14) .
C3' C2' Os5 71.6(9) .
C12' C2' Os5 116.4(11) .
C1' C2' Os5 110.0(10) .
C2' C3' C14' 108.6(16) .
C2' C3' C4' 121.0(16) .
C14' C3' C4' 120.0(15) .
C2' C3' Os5 73.9(9) .
C14' C3' Os5 116.9(13) .
C4' C3' Os5 108.0(11) .
C5' C4' C3' 111.7(13) .
C5' C4' C17' 102.2(14) .
C3' C4' C17' 111.1(14) .
C5' C4' Os6 115.6(10) .
C3' C4' Os6 101.9(10) .
C17' C4' Os6 114.6(10) .
C6' C5' C19' 120.7(15) .
C6' C5' C4' 124.3(15) .
C19' C5' C4' 108.7(14) .
C5' C6' C7' 119.2(15) .
C5' C6' C1' 123.5(14) .
C7' C6' C1' 109.8(13) .
C21' C7' C8' 122.5(16) .
C21' C7' C6' 121.2(15) .
C8' C7' C6' 107.0(15) .
C24' C8' C7' 117.8(16) .
C24' C8' C9' 119.4(17) .
C7' C8' C9' 110.6(14) .
C10' C9' C8' 121.6(16) .
C10' C9' C1' 123.8(17) .
C8' C9' C1' 108.6(14) .
C9' C10' C26' 120.8(18) .
C9' C10' C11' 120.1(15) .
C26' C10' C11' 106.8(17) .
C12' C11' C10' 120.2(17) .
C12' C11' C28' 118.6(17) .
C10' C11' C28' 108.9(16) .
C11' C12' C13' 119.8(17) .
C11' C12' C2' 121.5(17) .
C13' C12' C2' 109.3(14) .
C30' C13' C12' 122.1(17) .
C30' C13' C14' 120.4(16) .
C12' C13' C14' 106.0(14) .
C15' C14' C3' 123.8(17) .
C15' C14' C13' 118.1(15) .
C3' C14' C13' 108.8(14) .
C14' C15' C32' 120.3(16) .
C14' C15' C16' 119.1(15) .
C32' C15' C16' 108.3(15) .
C17' C16' C34' 119.4(18) .
C17' C16' C15' 120.0(15) .
C34' C16' C15' 107.9(16) .
C16' C17' C18' 120.0(16) .
C16' C17' C4' 124.4(17) .
C18' C17' C4' 108.9(15) .
C36' C18' C19' 120.4(17) .
C36' C18' C17' 120.1(18) .
C19' C18' C17' 107.4(15) .
C20' C19' C18' 120.3(16) .
C20' C19' C5' 119.6(15) .
C18' C19' C5' 110.1(15) .
C21' C20' C19' 118.9(15) .
C21' C20' C38' 109.0(16) .
C19' C20' C38' 119.2(16) .
C7' C21' C20' 120.3(15) .
C7' C21' C22' 119.1(17) .
C20' C21' C22' 108.2(15) .
C23' C22' C39' 119.9(18) .
C23' C22' C21' 119.8(17) .
C39' C22' C21' 107.3(17) .
C22' C23' C24' 120.4(17) .
C22' C23' C42' 118.9(17) .
C24' C23' C42' 109.4(18) .
C23' C24' C8' 120.3(18) .
C23' C24' C25' 107.4(17) .
C8' C24' C25' 119.3(18) .
C26' C25' C24' 118.5(16) .
C26' C25' C43' 119.1(19) .
C24' C25' C43' 109.0(19) .
C25' C26' C10' 120.4(19) .
C25' C26' C27' 120.2(16) .
C10' C26' C27' 108.4(18) .
C45' C27' C28' 119.3(19) .
C45' C27' C26' 119.5(19) .
C28' C27' C26' 110.1(17) .
C29' C28' C27' 122.2(19) .
C29' C28' C11' 120.8(17) .
C27' C28' C11' 105.9(18) .
C28' C29' C30' 121.3(17) .
C28' C29' C47' 118.2(19) .
C30' C29' C47' 106.5(18) .
C13' C30' C31' 120.5(18) .
C13' C30' C29' 117.3(18) .
C31' C30' C29' 109.8(17) .
C32' C31' C30' 118.5(16) .
C32' C31' C48' 120.4(17) .
C30' C31' C48' 107.1(17) .
C31' C32' C15' 122.1(16) .
C31' C32' C33' 120.8(18) .
C15' C32' C33' 107.1(18) .
C50' C33' C34' 118.4(19) .
C50' C33' C32' 120.0(19) .
C34' C33' C32' 109.2(16) .
C35' C34' C16' 122.3(18) .
C35' C34' C33' 119.7(18) .
C16' C34' C33' 107.5(18) .
C34' C35' C52' 122.0(19) .
C34' C35' C36' 118.0(16) .
C52' C35' C36' 107.5(16) .
C18' C36' C37' 119.4(17) .
C18' C36' C35' 120.2(18) .
C37' C36' C35' 108.4(15) .
C38' C37' C36' 121.2(15) .
C38' C37' C53' 119.9(17) .
C36' C37' C53' 107.4(16) .
C37' C38' C20' 119.4(16) .
C37' C38' C39' 120.8(17) .
C20' C38' C39' 106.4(15) .
C40' C39' C22' 121.9(19) .
C40' C39' C38' 118.7(18) .
C22' C39' C38' 109.0(16) .
C39' C40' C41' 117.7(18) .
C39' C40' C54' 121.2(17) .
C41' C40' C54' 106.7(17) .
C42' C41' C40' 120.9(18) .
C42' C41' C56' 120.3(18) .
C40' C41' C56' 107.3(16) .
C41' C42' C23' 120.6(17) .
C41' C42' C43' 118.8(17) .
C23' C42' C43' 107.9(16) .
C44' C43' C42' 121.6(17) .
C44' C43' C25' 120.2(19) .
C42' C43' C25' 106.4(19) .
C43' C44' C45' 120.9(17) .
C43' C44' C57' 118.6(19) .
C45' C44' C57' 108.6(18) .
C27' C45' C46' 120.1(19) .
C27' C45' C44' 120.0(19) .
C46' C45' C44' 107.8(17) .
C47' C46' C45' 119.0(18) .
C47' C46' C58' 120(2) .
C45' C46' C58' 108(2) .
C46' C47' C48' 120.3(19) .
C46' C47' C29' 121(2) .
C48' C47' C29' 108.2(18) .
C49' C48' C47' 119.8(18) .
C49' C48' C31' 119.1(18) .
C47' C48' C31' 108.2(17) .
C48' C49' C59' 120.6(18) .
C48' C49' C50' 120.3(18) .
C59' C49' C50' 108.2(18) .
C33' C50' C51' 122(2) .
C33' C50' C49' 119.4(19) .
C51' C50' C49' 107.0(16) .
C52' C51' C50' 119.0(18) .
C52' C51' C60' 119.8(19) .
C50' C51' C60' 109.3(17) .
C51' C52' C35' 119.2(19) .
C51' C52' C53' 118.4(17) .
C35' C52' C53' 108.7(16) .
C54' C53' C52' 121.0(17) .
C54' C53' C37' 120.7(17) .
C52' C53' C37' 108.0(16) .
C53' C54' C55' 119.9(18) .
C53' C54' C40' 118.5(16) .
C55' C54' C40' 108.5(16) .
C60' C55' C54' 121.0(18) .
C60' C55' C56' 120.7(18) .
C54' C55' C56' 108.7(17) .
C57' C56' C55' 119.7(17) .
C57' C56' C41' 118.9(16) .
C55' C56' C41' 108.7(16) .
C56' C57' C58' 121.3(17) .
C56' C57' C44' 121.8(18) .
C58' C57' C44' 106.3(17) .
C59' C58' C46' 121(2) .
C59' C58' C57' 118.9(18) .
C46' C58' C57' 109.5(18) .
C58' C59' C49' 118.2(18) .
C58' C59' C60' 117.8(18) .
C49' C59' C60' 109.4(16) .
C55' C60' C59' 121.5(17) .
C55' C60' C51' 119.8(18) .
C59' C60' C51' 106.1(17) .
S1 C700 S2 178(3) 2_545

loop_
_geom_bond_atom_site_label_1
_geom_bond_atom_site_label_2
_geom_bond_distance
_geom_bond_site_symmetry_2
Os1 C1A 1.92(2) .
Os1 C1B 1.93(2) .
Os1 C1C 1.94(2) .
Os1 N1 2.084(16) .
Os1 C1 2.244(16) .
Os1 Os2 2.9102(11) .
Os2 C2A 1.89(2) .
Os2 C2C 1.90(2) .
Os2 C2B 1.94(2) .
Os2 C100 2.22(2) .
Os2 C3 2.345(16) .
Os2 C2 2.498(17) .
Os2 Os3 2.8744(11) .
Os3 C3A 1.92(2) .
Os3 C3C 1.936(19) .
Os3 C3B 1.94(3) .
Os3 C100 1.975(18) .
Os3 C4 2.194(17) .
C100 N1 1.24(2) .
N1 C101 1.538(17) .
C101 C102 1.475(12) .
C102 C103 1.3900 .
C102 C107 1.3900 .
C103 C104 1.3900 .
C104 C105 1.3900 .
C105 C106 1.3900 .
C106 C107 1.3900 .
C1A O1A 1.17(2) .
C1B O1B 1.13(3) .
C1C O1C 1.09(2) .
C2A O2A 1.16(2) .
C2B O2B 1.10(2) .
C2C O2C 1.15(3) .
C3A O3A 1.16(3) .
C3B O3B 1.20(3) .
C3C O3C 1.10(2) .
C1 C2 1.44(3) .
C1 C9 1.51(2) .
C1 C6 1.52(2) .
C2 C3 1.44(2) .
C2 C12 1.49(3) .
C3 C4 1.49(2) .
C3 C14 1.50(3) .
C4 C17 1.53(2) .
C4 C5 1.54(3) .
C5 C6 1.37(3) .
C5 C19 1.47(2) .
C6 C7 1.45(3) .
C7 C21 1.36(3) .
C7 C8 1.44(3) .
C8 C24 1.44(3) .
C8 C9 1.48(3) .
C9 C10 1.31(3) .
C10 C26 1.46(3) .
C10 C11 1.54(3) .
C11 C12 1.35(3) .
C11 C28 1.45(3) .
C12 C13 1.41(3) .
C13 C30 1.41(3) .
C13 C14 1.46(3) .
C14 C15 1.35(3) .
C15 C32 1.46(3) .
C15 C16 1.48(3) .
C16 C17 1.41(3) .
C16 C34 1.45(3) .
C17 C18 1.36(3) .
C18 C36 1.41(3) .
C18 C19 1.49(3) .
C19 C20 1.34(3) .
C20 C38 1.45(3) .
C20 C21 1.49(3) .
C21 C22 1.41(3) .
C22 C23 1.32(3) .
C22 C39 1.45(3) .
C23 C42 1.46(3) .
C23 C24 1.48(3) .
C24 C25 1.41(3) .
C25 C26 1.37(3) .
C25 C43 1.47(3) .
C26 C27 1.47(3) .
C27 C45 1.41(3) .
C27 C28 1.46(3) .
C28 C29 1.38(3) .
C29 C30 1.42(3) .
C29 C47 1.46(3) .
C30 C31 1.45(3) .
C31 C32 1.36(3) .
C31 C48 1.37(3) .
C32 C33 1.48(3) .
C33 C50 1.39(3) .
C33 C34 1.45(3) .
C34 C35 1.37(3) .
C35 C36 1.44(3) .
C35 C52 1.45(3) .
C36 C37 1.39(3) .
C37 C38 1.37(3) .
C37 C53 1.50(3) .
C38 C39 1.47(3) .
C39 C40 1.40(3) .
C40 C41 1.41(3) .
C40 C54 1.48(3) .
C41 C42 1.38(3) .
C41 C56 1.44(3) .
C42 C43 1.39(3) .
C43 C44 1.38(3) .
C44 C45 1.44(3) .
C44 C57 1.46(3) .
C45 C46 1.44(3) .
C46 C47 1.38(4) .
C46 C58 1.48(3) .
C47 C48 1.48(3) .
C48 C49 1.39(3) .
C49 C59 1.42(3) .
C49 C50 1.48(3) .
C50 C51 1.46(3) .
C51 C52 1.35(3) .
C51 C60 1.46(3) .
C52 C53 1.45(3) .
C53 C54 1.42(3) .
C54 C55 1.42(3) .
C55 C60 1.37(3) .
C55 C56 1.46(3) .
C56 C57 1.38(3) .
C57 C58 1.43(4) .
C58 C59 1.41(3) .
C59 C60 1.44(3) .
Os4 C4B 1.89(2) .
Os4 C4C 1.93(2) .
Os4 C4A 1.973(17) .
Os4 N4 2.11(2) .
Os4 C1' 2.225(15) .
Os4 Os5 2.8983(10) .
Os5 C5A 1.927(17) .
Os5 C5C 1.932(16) .
Os5 C5B 1.99(2) .
Os5 C400 2.13(3) .
Os5 C3' 2.387(17) .
Os5 C2' 2.417(15) .
Os5 Os6 2.9018(10) .
Os6 C6C 1.86(2) .
Os6 C400 1.91(2) .
Os6 C6B 1.955(19) .
Os6 C6A 1.958(17) .
Os6 C4' 2.228(15) .
C400 N4 1.230(10) .
N4 C401 1.64(3) .
C401 C402 1.48(3) .
C402 C403 1.3900 .
C402 C407 1.3900 .
C403 C404 1.3900 .
C404 C405 1.3900 .
C405 C406 1.3900 .
C406 C407 1.3900 .
C4A O4A 1.08(2) .
C4B O4B 1.14(3) .
C4C O4C 1.17(3) .
C5A O5A 1.10(2) .
C5B O5B 1.09(2) .
C5C O5C 1.11(2) .
C6A O6A 1.11(2) .
C6B O6B 1.12(2) .
C6C O6C 1.10(2) .
C1' C2' 1.49(2) .
C1' C9' 1.52(2) .
C1' C6' 1.53(2) .
C2' C3' 1.43(2) .
C2' C12' 1.47(2) .
C3' C14' 1.45(3) .
C3' C4' 1.53(3) .
C4' C5' 1.50(2) .
C4' C17' 1.54(2) .
C5' C6' 1.35(2) .
C5' C19' 1.45(2) .
C6' C7' 1.45(2) .
C7' C21' 1.37(2) .
C7' C8' 1.43(2) .
C8' C24' 1.43(2) .
C8' C9' 1.43(3) .
C9' C10' 1.33(3) .
C10' C26' 1.44(3) .
C10' C11' 1.46(3) .
C11' C12' 1.37(2) .
C11' C28' 1.47(3) .
C12' C13' 1.44(3) .
C13' C30' 1.41(2) .
C13' C14' 1.47(3) .
C14' C15' 1.38(2) .
C15' C32' 1.44(3) .
C15' C16' 1.47(3) .
C16' C17' 1.36(3) .
C16' C34' 1.44(2) .
C17' C18' 1.46(3) .
C18' C36' 1.39(2) .
C18' C19' 1.44(3) .
C19' C20' 1.42(2) .
C20' C21' 1.42(3) .
C20' C38' 1.44(2) .
C21' C22' 1.45(3) .
C22' C23' 1.40(3) .
C22' C39' 1.42(3) .
C23' C24' 1.42(3) .
C23' C42' 1.44(3) .
C24' C25' 1.44(3) .
C25' C26' 1.42(3) .
C25' C43' 1.46(3) .
C26' C27' 1.44(3) .
C27' C45' 1.40(3) .
C27' C28' 1.43(3) .
C28' C29' 1.36(3) .
C29' C30' 1.44(3) .
C29' C47' 1.46(3) .
C30' C31' 1.42(3) .
C31' C32' 1.38(3) .
C31' C48' 1.46(3) .
C32' C33' 1.46(3) .
C33' C50' 1.39(3) .
C33' C34' 1.45(3) .
C34' C35' 1.38(3) .
C35' C52' 1.43(3) .
C35' C36' 1.45(3) .
C36' C37' 1.44(3) .
C37' C38' 1.40(3) .
C37' C53' 1.45(2) .
C38' C39' 1.46(3) .
C39' C40' 1.39(3) .
C40' C41' 1.45(3) .
C40' C54' 1.48(3) .
C41' C42' 1.38(3) .
C41' C56' 1.47(3) .
C42' C43' 1.45(3) .
C43' C44' 1.37(3) .
C44' C45' 1.45(3) .
C44' C57' 1.45(3) .
C45' C46' 1.43(3) .
C46' C47' 1.39(3) .
C46' C58' 1.44(3) .
C47' C48' 1.43(3) .
C48' C49' 1.41(3) .
C49' C59' 1.45(3) .
C49' C50' 1.47(3) .
C50' C51' 1.45(3) .
C51' C52' 1.39(3) .
C51' C60' 1.48(3) .
C52' C53' 1.44(3) .
C53' C54' 1.40(2) .
C54' C55' 1.42(3) .
C55' C60' 1.35(3) .
C55' C56' 1.42(3) .
C56' C57' 1.37(3) .
C57' C58' 1.44(3) .
C58' C59' 1.41(3) .
C59' C60' 1.46(3) .
C700 S1 1.486(8) .
C700 S2 1.489(8) 2_545
S2 C700 1.489(8) 2_545
